data_2216663
loop_
_publ_author_name
'Wei Zhou'
'Guang-Xiang Zhong'
'Wei-Xiao Hu'
'Chun-Nian Xia'

_publ_section_title
;
 3\b-Acetoxy-5-hydroxy-15\b,16\b-methylene-5\b-androst-6-en-17-one
;
_journal_coeditor_code NC2066
_journal_issue 12
_journal_name_full 'Acta Crystallographica Section E'
_journal_page_first o4653
_journal_page_last o4653
_journal_paper_doi 10.1107/S1600536807056000
_journal_volume 63
_journal_year 2007
_chemical_formula_iupac 'C22 H30 O4'
_chemical_formula_moiety 'C22 H30 O4'
_chemical_formula_sum 'C22 H30 O4'
_chemical_formula_weight 358.46
_chemical_name_systematic
;
3\b-Acetoxy-5-hydroxy-15\b,16\b-methylene-5\b-androst-6-en-17-one
;
_space_group_IT_number 19
_symmetry_cell_setting orthorhombic
_symmetry_space_group_name_Hall 'P 2ac 2ab'
_symmetry_space_group_name_H-M 'P 21 21 21'
_atom_sites_solution_hydrogens geom
_atom_sites_solution_primary direct
_atom_sites_solution_secondary difmap
_audit_creation_method SHELXL-97
_cell_angle_alpha 90.00
_cell_angle_beta 90.00
_cell_angle_gamma 90.00
_cell_formula_units_Z 4
_cell_length_a 7.160(4)
_cell_length_b 14.541(8)
_cell_length_c 18.733(10)
_cell_measurement_reflns_used 833
_cell_measurement_temperature 293(2)
_cell_measurement_theta_max 26.751
_cell_measurement_theta_min 2.801
_cell_volume 1950.4(19)
_computing_cell_refinement 'SAINT (Bruker, 1997)'
_computing_data_collection 'SMART (Bruker, 1997)'
_computing_data_reduction 'SAINT (Bruker, 1997)'
_computing_molecular_graphics 'ORTEP-3 (Version 1.05; Farrugia, 1997)'
_computing_publication_material 'SHELXL97 (Sheldrick, 1997)'
_computing_structure_refinement 'SHELXL97 (Sheldrick, 1997)'
_computing_structure_solution 'SHELXS97 (Sheldrick, 1997)'
_diffrn_ambient_temperature 293(2)
_diffrn_measured_fraction_theta_full 0.997
_diffrn_measured_fraction_theta_max 0.997
_diffrn_measurement_device_type 'Bruker SMART CCD area-detector'
_diffrn_measurement_method 'phi and omega scans'
_diffrn_radiation_monochromator graphite
_diffrn_radiation_source 'fine-focus sealed tube'
_diffrn_radiation_type MoK\a
_diffrn_radiation_wavelength 0.71073
_diffrn_reflns_av_R_equivalents 0.0591
_diffrn_reflns_av_sigmaI/netI 0.0405
_diffrn_reflns_limit_h_max 6
_diffrn_reflns_limit_h_min -9
_diffrn_reflns_limit_k_max 13
_diffrn_reflns_limit_k_min -18
_diffrn_reflns_limit_l_max 23
_diffrn_reflns_limit_l_min -23
_diffrn_reflns_number 9446
_diffrn_reflns_theta_full 27.00
_diffrn_reflns_theta_max 27.00
_diffrn_reflns_theta_min 1.77
_diffrn_standards_decay_% 0
_diffrn_standards_interval_time 0
_diffrn_standards_number 0
_exptl_absorpt_coefficient_mu 0.082
_exptl_absorpt_correction_T_max 0.9712
_exptl_absorpt_correction_T_min 0.9568
_exptl_absorpt_correction_type multi-scan
_exptl_absorpt_process_details '(SADABS; Sheldrick, 1997)'
_exptl_crystal_colour colorless
_exptl_crystal_density_diffrn 1.221
_exptl_crystal_density_method 'not measured'
_exptl_crystal_description block
_exptl_crystal_F_000 776
_exptl_crystal_size_max 0.40
_exptl_crystal_size_mid 0.35
_exptl_crystal_size_min 0.25
_refine_diff_density_max 0.373
_refine_diff_density_min -0.262
_refine_ls_extinction_coef 0.032(4)
_refine_ls_extinction_expression Fc^*^=kFc[1+0.001xFc^2^\l^3^/sin(2\q)]^-1/4^
_refine_ls_extinction_method SHELXL
_refine_ls_goodness_of_fit_ref 1.170
_refine_ls_hydrogen_treatment constr
_refine_ls_matrix_type full
_refine_ls_number_parameters 239
_refine_ls_number_reflns 2437
_refine_ls_number_restraints 0
_refine_ls_restrained_S_all 1.170
_refine_ls_R_factor_all 0.0694
_refine_ls_R_factor_gt 0.0587
_refine_ls_shift/su_max 0.000
_refine_ls_shift/su_mean 0.000
_refine_ls_structure_factor_coef Fsqd
_refine_ls_weighting_details 'calc w=1/[\s^2^(Fo^2^)+(0.0893P)^2^+0.0000P] where P=(Fo^2^+2Fc^2^)/3'
_refine_ls_weighting_scheme calc
_refine_ls_wR_factor_gt 0.1428
_refine_ls_wR_factor_ref 0.1504
_reflns_number_gt 2036
_reflns_number_total 2437
_reflns_threshold_expression >2sigma(I)
_cod_data_source_file nc2066.cif
_cod_data_source_block I
_cod_original_cell_volume 1950.4(18)
_cod_original_sg_symbol_Hall 'P 2ac 2ab '
_cod_database_code 2216663
_cod_database_fobs_code 2216663

loop_
_symmetry_equiv_pos_as_xyz
'x, y, z'
'-x+1/2, -y, z+1/2'
'-x, y+1/2, -z+1/2'
'x+1/2, -y+1/2, -z'

loop_
_atom_site_type_symbol
_atom_site_label
_atom_site_fract_x
_atom_site_fract_y
_atom_site_fract_z
_atom_site_U_iso_or_equiv
_atom_site_adp_type
_atom_site_calc_flag
_atom_site_refinement_flags
_atom_site_occupancy
O O1 0.3040(4) 0.30323(16) 0.11757(11) 0.0630(7) Uani d . 1
O O2 0.2403(7) 0.1667(2) 0.07470(17) 0.1242(17) Uani d . 1
O O3 0.3461(4) 0.48147(15) 0.18108(10) 0.0544(6) Uani d . 1
H H3 0.3806 0.4496 0.1475 0.082 Uiso calc R 1
O O4 0.7636(5) 0.29845(19) 0.60324(13) 0.0794(8) Uani d . 1
C C1 0.6368(5) 0.3314(2) 0.20925(15) 0.0481(7) Uani d . 1
H H1A 0.6389 0.3573 0.1615 0.058 Uiso calc R 1
H H1B 0.7636 0.3138 0.2213 0.058 Uiso calc R 1
C C2 0.5145(5) 0.2454(2) 0.20878(16) 0.0548(8) Uani d . 1
H H2A 0.5619 0.2023 0.1736 0.066 Uiso calc R 1
H H2B 0.5204 0.2159 0.2552 0.066 Uiso calc R 1
C C3 0.3140(5) 0.2686(2) 0.19154(16) 0.0531(8) Uani d . 1
H H3A 0.2365 0.2134 0.1962 0.064 Uiso calc R 1
C C4 0.2399(4) 0.3433(2) 0.23997(15) 0.0473(7) Uani d . 1
H H4A 0.2227 0.3175 0.2873 0.057 Uiso calc R 1
H H4B 0.1180 0.3618 0.2226 0.057 Uiso calc R 1
C C5 0.3625(4) 0.42965(19) 0.24669(13) 0.0385(6) Uani d . 1
C C6 0.2822(4) 0.4891(2) 0.30472(15) 0.0438(6) Uani d . 1
H H6 0.1752 0.5226 0.2940 0.053 Uiso calc R 1
C C7 0.3512(4) 0.49757(18) 0.36930(14) 0.0396(6) Uani d . 1
H H7 0.2857 0.5326 0.4025 0.048 Uiso calc R 1
C C8 0.5309(3) 0.45324(17) 0.39208(12) 0.0316(5) Uani d . 1
H H8 0.6304 0.4995 0.3902 0.038 Uiso calc R 1
C C9 0.5828(4) 0.37321(18) 0.34103(13) 0.0334(5) Uani d . 1
H H9 0.4852 0.3266 0.3469 0.040 Uiso calc R 1
C C10 0.5714(4) 0.40595(18) 0.26191(13) 0.0358(6) Uani d . 1
C C11 0.7666(4) 0.3270(2) 0.36250(15) 0.0477(7) Uani d . 1
H H11A 0.8686 0.3696 0.3544 0.057 Uiso calc R 1
H H11B 0.7869 0.2738 0.3322 0.057 Uiso calc R 1
C C12 0.7699(5) 0.2960(2) 0.44137(15) 0.0495(8) Uani d . 1
H H12A 0.6788 0.2475 0.4487 0.059 Uiso calc R 1
H H12B 0.8923 0.2719 0.4533 0.059 Uiso calc R 1
C C13 0.7241(4) 0.37802(19) 0.48968(13) 0.0393(6) Uani d . 1
C C14 0.5262(4) 0.41171(17) 0.46729(13) 0.0334(6) Uani d . 1
H H14 0.4524 0.3553 0.4623 0.040 Uiso calc R 1
C C15 0.4424(4) 0.4606(2) 0.53111(13) 0.0420(6) Uani d . 1
H H15 0.3062 0.4661 0.5337 0.050 Uiso calc R 1
C C16 0.5460(4) 0.4216(2) 0.59609(14) 0.0479(7) Uani d . 1
H H16 0.4739 0.4039 0.6384 0.057 Uiso calc R 1
C C17 0.6908(5) 0.3584(2) 0.56908(15) 0.0482(7) Uani d . 1
C C18 0.8868(4) 0.4478(3) 0.48569(17) 0.0540(8) Uani d . 1
H H18A 0.9279 0.4626 0.5331 0.081 Uiso calc R 1
H H18B 0.8449 0.5028 0.4622 0.081 Uiso calc R 1
H H18C 0.9884 0.4214 0.4593 0.081 Uiso calc R 1
C C19 0.6941(4) 0.4917(2) 0.25053(15) 0.0486(7) Uani d . 1
H H19A 0.6896 0.5095 0.2012 0.073 Uiso calc R 1
H H19B 0.8206 0.4778 0.2636 0.073 Uiso calc R 1
H H19C 0.6485 0.5411 0.2797 0.073 Uiso calc R 1
C C20 0.5571(5) 0.5230(2) 0.57580(15) 0.0520(8) Uani d . 1
H H20A 0.4920 0.5667 0.6059 0.062 Uiso calc R 1
H H20B 0.6737 0.5453 0.5559 0.062 Uiso calc R 1
C C21 0.2665(6) 0.2466(2) 0.06563(18) 0.0650(10) Uani d . 1
C C22 0.2613(7) 0.2936(3) -0.00473(18) 0.0801(13) Uani d . 1
H H22A 0.2474 0.2487 -0.0419 0.120 Uiso calc R 1
H H22B 0.3755 0.3270 -0.0117 0.120 Uiso calc R 1
H H22C 0.1578 0.3355 -0.0060 0.120 Uiso calc R 1

loop_
_atom_site_aniso_label
_atom_site_aniso_U_11
_atom_site_aniso_U_22
_atom_site_aniso_U_33
_atom_site_aniso_U_12
_atom_site_aniso_U_13
_atom_site_aniso_U_23
O1 0.0952(18) 0.0565(12) 0.0374(10) -0.0129(14) -0.0124(12) -0.0032(9)
O2 0.236(5) 0.0564(17) 0.0799(19) -0.005(2) -0.055(3) -0.0110(15)
O3 0.0732(15) 0.0544(12) 0.0357(10) 0.0020(11) -0.0109(10) 0.0095(9)
O4 0.104(2) 0.0818(17) 0.0527(14) 0.0325(16) -0.0088(14) 0.0228(13)
C1 0.0591(18) 0.0529(17) 0.0323(13) 0.0073(15) 0.0072(13) -0.0005(12)
C2 0.085(2) 0.0410(16) 0.0381(14) 0.0076(17) 0.0014(15) -0.0057(12)
C3 0.075(2) 0.0442(15) 0.0402(15) -0.0139(16) -0.0062(15) -0.0001(12)
C4 0.0478(17) 0.0592(18) 0.0350(13) -0.0089(14) -0.0037(12) 0.0012(12)
C5 0.0430(15) 0.0430(14) 0.0295(12) 0.0001(12) -0.0034(11) 0.0060(10)
C6 0.0413(14) 0.0465(15) 0.0437(14) 0.0107(13) -0.0089(12) 0.0013(12)
C7 0.0418(14) 0.0388(14) 0.0382(13) 0.0113(12) 0.0003(12) -0.0013(11)
C8 0.0330(12) 0.0321(12) 0.0297(11) -0.0001(10) -0.0005(10) 0.0000(10)
C9 0.0365(13) 0.0337(12) 0.0299(11) 0.0000(11) 0.0019(10) 0.0019(10)
C10 0.0414(14) 0.0370(13) 0.0291(12) -0.0007(11) 0.0036(11) 0.0025(10)
C11 0.0537(17) 0.0495(16) 0.0399(14) 0.0154(14) 0.0015(14) -0.0004(12)
C12 0.0561(19) 0.0487(16) 0.0437(15) 0.0211(15) -0.0045(14) 0.0039(13)
C13 0.0400(13) 0.0415(14) 0.0363(13) 0.0065(12) -0.0066(11) 0.0032(11)
C14 0.0329(12) 0.0369(13) 0.0302(12) -0.0014(10) -0.0020(10) -0.0004(10)
C15 0.0395(14) 0.0560(16) 0.0305(12) 0.0006(13) -0.0016(12) -0.0008(12)
C16 0.0522(17) 0.0620(18) 0.0294(13) -0.0018(15) -0.0038(12) 0.0013(12)
C17 0.0529(16) 0.0534(17) 0.0383(14) -0.0017(15) -0.0109(13) 0.0060(13)
C18 0.0366(15) 0.072(2) 0.0537(17) -0.0035(14) -0.0084(13) 0.0048(16)
C19 0.0515(17) 0.0524(16) 0.0418(14) -0.0116(14) 0.0065(13) 0.0079(13)
C20 0.0631(18) 0.0525(17) 0.0403(15) 0.0057(16) -0.0057(14) -0.0125(13)
C21 0.090(3) 0.0481(18) 0.0573(19) 0.0094(19) -0.0220(19) -0.0121(15)
C22 0.114(3) 0.083(3) 0.0432(17) 0.017(3) -0.018(2) -0.0103(18)

loop_
_atom_type_symbol
_atom_type_description
_atom_type_scat_dispersion_real
_atom_type_scat_dispersion_imag
_atom_type_scat_source
C C 0.0033 0.0000 'International Tables Vol C Tables 4.2.6.8 and 6.1.1.4'
H H 0.0000 0.0000 'International Tables Vol C Tables 4.2.6.8 and 6.1.1.4'
O O 0.0106 0.0000 'International Tables Vol C Tables 4.2.6.8 and 6.1.1.4'

loop_
_geom_angle_atom_site_label_1
_geom_angle_atom_site_label_2
_geom_angle_atom_site_label_3
_geom_angle
C21 O1 C3 119.7(3)
C5 O3 H3 109.5
C2 C1 C10 114.0(2)
C2 C1 H1A 108.8
C10 C1 H1A 108.8
C2 C1 H1B 108.8
C10 C1 H1B 108.8
H1A C1 H1B 107.7
C3 C2 C1 111.3(3)
C3 C2 H2A 109.4
C1 C2 H2A 109.4
C3 C2 H2B 109.4
C1 C2 H2B 109.4
H2A C2 H2B 108.0
O1 C3 C2 108.9(3)
O1 C3 C4 107.5(3)
C2 C3 C4 111.5(3)
O1 C3 H3A 109.6
C2 C3 H3A 109.6
C4 C3 H3A 109.6
C3 C4 C5 115.8(3)
C3 C4 H4A 108.3
C5 C4 H4A 108.3
C3 C4 H4B 108.3
C5 C4 H4B 108.3
H4A C4 H4B 107.4
O3 C5 C6 106.5(2)
O3 C5 C4 108.0(2)
C6 C5 C4 108.1(2)
O3 C5 C10 110.3(2)
C6 C5 C10 111.2(2)
C4 C5 C10 112.4(2)
C7 C6 C5 125.2(3)
C7 C6 H6 117.4
C5 C6 H6 117.4
C6 C7 C8 123.0(2)
C6 C7 H7 118.5
C8 C7 H7 118.5
C7 C8 C14 114.3(2)
C7 C8 C9 110.6(2)
C14 C8 C9 106.03(19)
C7 C8 H8 108.6
C14 C8 H8 108.6
C9 C8 H8 108.6
C11 C9 C8 111.9(2)
C11 C9 C10 115.4(2)
C8 C9 C10 110.1(2)
C11 C9 H9 106.2
C8 C9 H9 106.2
C10 C9 H9 106.2
C1 C10 C19 107.9(2)
C1 C10 C9 112.2(2)
C19 C10 C9 110.4(2)
C1 C10 C5 109.3(2)
C19 C10 C5 110.0(2)
C9 C10 C5 106.9(2)
C9 C11 C12 113.1(2)
C9 C11 H11A 109.0
C12 C11 H11A 109.0
C9 C11 H11B 109.0
C12 C11 H11B 109.0
H11A C11 H11B 107.8
C13 C12 C11 109.5(2)
C13 C12 H12A 109.8
C11 C12 H12A 109.8
C13 C12 H12B 109.8
C11 C12 H12B 109.8
H12A C12 H12B 108.2
C12 C13 C17 117.4(2)
C12 C13 C18 108.7(3)
C17 C13 C18 106.6(2)
C12 C13 C14 106.3(2)
C17 C13 C14 100.3(2)
C18 C13 C14 117.8(2)
C15 C14 C8 123.3(2)
C15 C14 C13 107.2(2)
C8 C14 C13 110.6(2)
C15 C14 H14 104.7
C8 C14 H14 104.7
C13 C14 H14 104.7
C20 C15 C14 120.9(3)
C20 C15 C16 60.7(2)
C14 C15 C16 105.2(2)
C20 C15 H15 118.2
C14 C15 H15 118.2
C16 C15 H15 118.2
C17 C16 C20 118.7(3)
C17 C16 C15 107.3(2)
C20 C16 C15 58.02(19)
C17 C16 H16 118.9
C20 C16 H16 118.9
C15 C16 H16 118.9
O4 C17 C16 125.1(3)
O4 C17 C13 125.8(3)
C16 C17 C13 109.0(2)
C13 C18 H18A 109.5
C13 C18 H18B 109.5
H18A C18 H18B 109.5
C13 C18 H18C 109.5
H18A C18 H18C 109.5
H18B C18 H18C 109.5
C10 C19 H19A 109.5
C10 C19 H19B 109.5
H19A C19 H19B 109.5
C10 C19 H19C 109.5
H19A C19 H19C 109.5
H19B C19 H19C 109.5
C15 C20 C16 61.3(2)
C15 C20 H20A 117.6
C16 C20 H20A 117.6
C15 C20 H20B 117.6
C16 C20 H20B 117.6
H20A C20 H20B 114.7
O2 C21 O1 122.9(3)
O2 C21 C22 124.9(3)
O1 C21 C22 112.1(3)
C21 C22 H22A 109.5
C21 C22 H22B 109.5
H22A C22 H22B 109.5
C21 C22 H22C 109.5
H22A C22 H22C 109.5
H22B C22 H22C 109.5

loop_
_geom_bond_atom_site_label_1
_geom_bond_atom_site_label_2
_geom_bond_distance
O1 C21 1.303(4)
O1 C3 1.476(4)
O2 C21 1.188(4)
O3 C5 1.446(3)
O3 H3 0.8200
O4 C17 1.200(4)
C1 C2 1.527(5)
C1 C10 1.539(4)
C1 H1A 0.9700
C1 H1B 0.9700
C2 C3 1.510(5)
C2 H2A 0.9700
C2 H2B 0.9700
C3 C4 1.511(4)
C3 H3A 0.9800
C4 C5 1.537(4)
C4 H4A 0.9700
C4 H4B 0.9700
C5 C6 1.503(4)
C5 C10 1.561(4)
C6 C7 1.313(4)
C6 H6 0.9300
C7 C8 1.501(3)
C7 H7 0.9300
C8 C14 1.533(3)
C8 C9 1.551(3)
C8 H8 0.9800
C9 C11 1.532(4)
C9 C10 1.559(3)
C9 H9 0.9800
C10 C19 1.540(4)
C11 C12 1.545(4)
C11 H11A 0.9700
C11 H11B 0.9700
C12 C13 1.533(4)
C12 H12A 0.9700
C12 H12B 0.9700
C13 C17 1.533(4)
C13 C18 1.546(4)
C13 C14 1.557(4)
C14 C15 1.515(4)
C14 H14 0.9800
C15 C20 1.483(4)
C15 C16 1.534(4)
C15 H15 0.9800
C16 C17 1.475(5)
C16 C20 1.524(4)
C16 H16 0.9800
C18 H18A 0.9599
C18 H18B 0.9599
C18 H18C 0.9599
C19 H19A 0.9599
C19 H19B 0.9599
C19 H19C 0.9599
C20 H20A 0.9700
C20 H20B 0.9700
C21 C22 1.485(5)
C22 H22A 0.9599
C22 H22B 0.9599
C22 H22C 0.9599

loop_
_geom_hbond_atom_site_label_D
_geom_hbond_atom_site_label_H
_geom_hbond_atom_site_label_A
_geom_hbond_site_symmetry_A
_geom_hbond_distance_DH
_geom_hbond_distance_HA
_geom_hbond_distance_DA
_geom_hbond_angle_DHA
_geom_hbond_publ_flag
O3 H3 O1 . 0.82 2.27 2.868(3) 130.3 yes
C18 H18B O2 3_655 0.96 2.55 3.498(4) 167.5 yes
C9 H9 O4 4_456 0.98 2.59 3.542(3) 164.5 yes

loop_
_geom_torsion_atom_site_label_1
_geom_torsion_atom_site_label_2
_geom_torsion_atom_site_label_3
_geom_torsion_atom_site_label_4
_geom_torsion
C10 C1 C2 C3 57.5(3)
C21 O1 C3 C2 93.8(4)
C21 O1 C3 C4 -145.3(3)
C1 C2 C3 O1 65.6(3)
C1 C2 C3 C4 -52.8(3)
O1 C3 C4 C5 -69.1(3)
C2 C3 C4 C5 50.1(3)
C3 C4 C5 O3 73.5(3)
C3 C4 C5 C6 -171.6(2)
C3 C4 C5 C10 -48.5(3)
O3 C5 C6 C7 -140.1(3)
C4 C5 C6 C7 104.0(3)
C10 C5 C6 C7 -19.9(4)
C5 C6 C7 C8 4.7(5)
C6 C7 C8 C14 -139.1(3)
C6 C7 C8 C9 -19.5(4)
C7 C8 C9 C11 179.5(2)
C14 C8 C9 C11 -56.0(3)
C7 C8 C9 C10 49.7(3)
C14 C8 C9 C10 174.2(2)
C2 C1 C10 C19 -173.9(2)
C2 C1 C10 C9 64.2(3)
C2 C1 C10 C5 -54.3(3)
C11 C9 C10 C1 47.5(3)
C8 C9 C10 C1 175.4(2)
C11 C9 C10 C19 -73.0(3)
C8 C9 C10 C19 55.0(3)
C11 C9 C10 C5 167.3(2)
C8 C9 C10 C5 -64.8(3)
O3 C5 C10 C1 -72.4(3)
C6 C5 C10 C1 169.7(2)
C4 C5 C10 C1 48.3(3)
O3 C5 C10 C19 46.0(3)
C6 C5 C10 C19 -72.0(3)
C4 C5 C10 C19 166.7(2)
O3 C5 C10 C9 165.9(2)
C6 C5 C10 C9 48.0(3)
C4 C5 C10 C9 -73.4(3)
C8 C9 C11 C12 53.0(3)
C10 C9 C11 C12 -180.0(2)
C9 C11 C12 C13 -54.7(3)
C11 C12 C13 C17 170.8(3)
C11 C12 C13 C18 -68.0(3)
C11 C12 C13 C14 59.7(3)
C7 C8 C14 C15 -44.5(3)
C9 C8 C14 C15 -166.7(2)
C7 C8 C14 C13 -173.2(2)
C9 C8 C14 C13 64.7(2)
C12 C13 C14 C15 155.2(2)
C17 C13 C14 C15 32.5(3)
C18 C13 C14 C15 -82.6(3)
C12 C13 C14 C8 -67.8(3)
C17 C13 C14 C8 169.4(2)
C18 C13 C14 C8 54.3(3)
C8 C14 C15 C20 -88.7(3)
C13 C14 C15 C20 41.4(3)
C8 C14 C15 C16 -153.3(2)
C13 C14 C15 C16 -23.2(3)
C20 C15 C16 C17 -113.5(3)
C14 C15 C16 C17 3.7(3)
C14 C15 C16 C20 117.2(3)
C20 C16 C17 O4 138.3(3)
C15 C16 C17 O4 -159.2(3)
C20 C16 C17 C13 -44.9(3)
C15 C16 C17 C13 17.6(3)
C12 C13 C17 O4 31.7(5)
C18 C13 C17 O4 -90.5(4)
C14 C13 C17 O4 146.2(3)
C12 C13 C17 C16 -145.0(3)
C18 C13 C17 C16 92.7(3)
C14 C13 C17 C16 -30.5(3)
C14 C15 C20 C16 -90.8(3)
C17 C16 C20 C15 93.3(3)
C3 O1 C21 O2 -0.4(7)
C3 O1 C21 C22 179.7(3)

loop_
_cod_related_entry_id
_cod_related_entry_database
_cod_related_entry_code
1 ChemSpider 21196314
